data_1501987
loop_
_publ_author_name
'Hong, Bor-Cherng'
'Dange, Nitin S.'
'Hsu, Che-Sheng'
'Liao, Ju-Hsiou'
'Lee, Gene-Hsiang'

_publ_section_title
;
 Dynamic kinetic asymmetric synthesis of five contiguous stereogenic
 centers by sequential organocatalytic stetter and Michael-aldol reaction:
 enantioselective synthesis of fully substituted cyclopentanols bearing a
 quaternary stereocenter.
;
_journal_issue 6
_journal_name_full 'Organic letters'
_journal_page_first 1338
_journal_page_last 1341
_journal_paper_doi 10.1021/ol200006e
_journal_volume 13
_journal_year 2011
_chemical_absolute_configuration unk
_chemical_formula_sum 'C23 H27 Cl N2 O4'
_chemical_formula_weight 430.92
_chemical_name_systematic
; 
 ? 
;
_space_group_IT_number 19
_symmetry_cell_setting orthorhombic
_symmetry_space_group_name_Hall 'P 2ac 2ab'
_symmetry_space_group_name_H-M 'P 21 21 21'
_atom_sites_solution_hydrogens geom
_atom_sites_solution_primary direct
_atom_sites_solution_secondary difmap
_audit_creation_method SHELXL-97
_cell_angle_alpha 90.00
_cell_angle_beta 90.00
_cell_angle_gamma 90.00
_cell_formula_units_Z 4
_cell_length_a 5.8373(4)
_cell_length_b 18.1668(13)
_cell_length_c 21.7172(15)
_cell_measurement_reflns_used 934
_cell_measurement_temperature 295(2)
_cell_measurement_theta_max 23.529
_cell_measurement_theta_min -23.529
_cell_volume 2303.0(3)
_computing_cell_refinement 'BRUKER SMART'
_computing_data_collection 'BRUKER SMART'
_computing_data_reduction 'BRUKER SAINT'
_computing_molecular_graphics Ortep-3
_computing_publication_material 'Wingx publication routines (Farrugia, 1999)'
_computing_structure_refinement 'SHELXL-97 (Sheldrick, 1997)'
_computing_structure_solution 'SHELXS-97 (Sheldrick, 1990)'
_diffrn_ambient_temperature 295(2)
_diffrn_measured_fraction_theta_full 0.982
_diffrn_measured_fraction_theta_max 0.982
_diffrn_measurement_device_type 'Bruker Smart Apex'
_diffrn_measurement_method 'phi-omega scan'
_diffrn_radiation_monochromator graphite
_diffrn_radiation_source 'fine-focus sealed tube'
_diffrn_radiation_type MoK\a
_diffrn_radiation_wavelength 0.71073
_diffrn_reflns_av_R_equivalents 0.0287
_diffrn_reflns_av_sigmaI/netI 0.0377
_diffrn_reflns_limit_h_max 7
_diffrn_reflns_limit_h_min -7
_diffrn_reflns_limit_k_max 23
_diffrn_reflns_limit_k_min -23
_diffrn_reflns_limit_l_max 28
_diffrn_reflns_limit_l_min -28
_diffrn_reflns_number 20313
_diffrn_reflns_theta_full 28.30
_diffrn_reflns_theta_max 28.30
_diffrn_reflns_theta_min 1.88
_diffrn_standards_decay_% 0
_exptl_absorpt_coefficient_mu 0.196
_exptl_absorpt_correction_T_max 0.9959
_exptl_absorpt_correction_T_min 0.9799
_exptl_absorpt_correction_type empirical
_exptl_absorpt_process_details SADABS
_exptl_crystal_colour colorless
_exptl_crystal_density_diffrn 1.243
_exptl_crystal_density_method 'not measured'
_exptl_crystal_description platelet
_exptl_crystal_F_000 912
_exptl_crystal_size_max 0.10
_exptl_crystal_size_mid 0.06
_exptl_crystal_size_min 0.02
_refine_diff_density_max 0.256
_refine_diff_density_min -0.184
_refine_diff_density_rms 0.040
_refine_ls_abs_structure_details 'Flack H D (1983), Acta Cryst. A39, 876-881'
_refine_ls_abs_structure_Flack 0.02(10)
_refine_ls_extinction_method none
_refine_ls_goodness_of_fit_ref 1.035
_refine_ls_hydrogen_treatment constr
_refine_ls_matrix_type full
_refine_ls_number_parameters 273
_refine_ls_number_reflns 5533
_refine_ls_number_restraints 2
_refine_ls_restrained_S_all 1.047
_refine_ls_R_factor_all 0.0849
_refine_ls_R_factor_gt 0.0556
_refine_ls_shift/su_max 0.000
_refine_ls_shift/su_mean 0.000
_refine_ls_structure_factor_coef Fsqd
_refine_ls_weighting_details 'calc w=1/[\s^2^(Fo^2^)+(0.0773P)^2^+0.1388P] where P=(Fo^2^+2Fc^2^)/3'
_refine_ls_weighting_scheme calc
_refine_ls_wR_factor_gt 0.1318
_refine_ls_wR_factor_ref 0.1464
_reflns_number_gt 3805
_reflns_number_total 5533
_reflns_threshold_expression >2sigma(I)
_cod_data_source_file ol200006e_si_002.cif
_cod_data_source_block hcs269f2
_cod_depositor_comments
;
The following automatic conversions were performed:

'_symmetry_cell_setting' value 'Orthorhombic' changed to
'orthorhombic' according to
/home/saulius/struct/CIF-dictionaries/cif_core.dic dictionary named
'cif_core.dic' version 2.4.1 from
2010-06-29.

'_exptl_absorpt_correction_type' value 'Empirical'
changed to 'empirical' according to
/home/saulius/struct/CIF-dictionaries/cif_core.dic dictionary named
'cif_core.dic' version 2.4.1 from 2010-06-29.

Automatic conversion script
Id: cif_fix_values 1715 2011-07-08 13:25:40Z adriana 
;
_cod_original_sg_symbol_Hall P2ac2ab
_cod_original_sg_symbol_H-M P2(1)2(1)2(1)
_cod_database_code 1501987

loop_
_symmetry_equiv_pos_as_xyz
'x, y, z'
'-x+1/2, -y, z+1/2'
'-x, y+1/2, -z+1/2'
'x+1/2, -y+1/2, -z'

loop_
_atom_site_label
_atom_site_type_symbol
_atom_site_fract_x
_atom_site_fract_y
_atom_site_fract_z
_atom_site_U_iso_or_equiv
_atom_site_adp_type
_atom_site_occupancy
_atom_site_symmetry_multiplicity
_atom_site_calc_flag
_atom_site_refinement_flags
Cl1 Cl 0.30447(17) 0.44715(5) 0.24852(4) 0.0986(3) Uani 1 1 d .
O1 O 0.5273(4) 0.10953(13) 0.30730(10) 0.0793(6) Uani 1 1 d .
O2 O 0.2689(5) 0.10362(16) 0.23822(9) 0.1008(8) Uani 1 1 d .
O3 O -0.2457(4) 0.22408(13) 0.45495(9) 0.0783(6) Uani 1 1 d .
O4 O -0.1303(3) 0.04123(10) 0.44220(8) 0.0593(4) Uani 1 1 d .
H4 H -0.1609 0.0159 0.4724 0.089 Uiso 1 1 calc R
N1 N 0.3320(4) 0.09999(11) 0.29111(9) 0.0574(5) Uani 1 1 d .
N2 N 0.0589(4) 0.00869(13) 0.54535(10) 0.0670(6) Uani 1 1 d .
C1 C 0.142(3) -0.3357(5) 0.3930(6) 0.360(9) Uani 1 1 d D
H1A H 0.1299 -0.3650 0.4296 0.539 Uiso 1 1 calc R
H1B H 0.1413 -0.3672 0.3575 0.539 Uiso 1 1 calc R
H1C H 0.0137 -0.3025 0.3908 0.539 Uiso 1 1 calc R
C2 C 0.338(3) -0.2966(4) 0.3944(6) 0.317(8) Uani 1 1 d D
H2A H 0.4147 -0.2972 0.3547 0.380 Uiso 1 1 calc R
H2B H 0.4423 -0.3152 0.4256 0.380 Uiso 1 1 calc R
C3 C 0.244(2) -0.2131(4) 0.4118(4) 0.252(6) Uani 1 1 d D
H3A H 0.1150 -0.2000 0.3860 0.302 Uiso 1 1 calc R
H3B H 0.1964 -0.2110 0.4546 0.302 Uiso 1 1 calc R
C4 C 0.4195(17) -0.1672(3) 0.4020(3) 0.179(3) Uani 1 1 d D
H4A H 0.4516 -0.1670 0.3581 0.215 Uiso 1 1 calc R
H4B H 0.5533 -0.1873 0.4224 0.215 Uiso 1 1 calc R
C5 C 0.3921(10) -0.08792(18) 0.42264(18) 0.1102(14) Uani 1 1 d .
H5A H 0.5419 -0.0650 0.4245 0.132 Uiso 1 1 calc R
H5B H 0.3277 -0.0873 0.4638 0.132 Uiso 1 1 calc R
C6 C 0.2380(6) -0.04283(14) 0.37991(13) 0.0704(8) Uani 1 1 d .
H6A H 0.0819 -0.0605 0.3839 0.084 Uiso 1 1 calc R
H6B H 0.2857 -0.0512 0.3377 0.084 Uiso 1 1 calc R
C7 C 0.2415(4) 0.04013(12) 0.39262(10) 0.0490(5) Uani 1 1 d .
H7 H 0.4010 0.0549 0.3995 0.059 Uiso 1 1 calc R
C8 C 0.0986(4) 0.06786(12) 0.44723(10) 0.0453(5) Uani 1 1 d .
C9 C 0.0876(4) 0.15174(12) 0.43418(9) 0.0426(5) Uani 1 1 d .
H9 H 0.2369 0.1736 0.4437 0.051 Uiso 1 1 calc R
C10 C 0.0457(4) 0.15742(12) 0.36491(10) 0.0451(5) Uani 1 1 d .
H10 H -0.1205 0.1540 0.3591 0.054 Uiso 1 1 calc R
C11 C 0.1486(4) 0.08481(13) 0.33858(10) 0.0494(5) Uani 1 1 d .
H11 H 0.0254 0.0567 0.3189 0.059 Uiso 1 1 calc R
C12 C 0.1195(4) 0.22910(13) 0.33520(9) 0.0453(5) Uani 1 1 d .
C13 C 0.3252(4) 0.26264(13) 0.34783(11) 0.0525(6) Uani 1 1 d .
H13 H 0.4259 0.2404 0.3753 0.063 Uiso 1 1 calc R
C14 C 0.3868(5) 0.32928(15) 0.32045(12) 0.0627(7) Uani 1 1 d .
H14 H 0.5267 0.3514 0.3293 0.075 Uiso 1 1 calc R
C15 C 0.2358(5) 0.36134(15) 0.28020(13) 0.0644(7) Uani 1 1 d .
C16 C 0.0329(6) 0.32931(18) 0.26583(13) 0.0711(8) Uani 1 1 d .
H16 H -0.0657 0.3515 0.2378 0.085 Uiso 1 1 calc R
C17 C -0.0257(5) 0.26329(16) 0.29332(12) 0.0593(6) Uani 1 1 d .
H17 H -0.1650 0.2413 0.2836 0.071 Uiso 1 1 calc R
C18 C -0.0907(5) 0.18745(13) 0.47338(11) 0.0514(6) Uani 1 1 d .
H18 H -0.0800 0.1805 0.5157 0.062 Uiso 1 1 calc R
C19 C 0.1937(4) 0.04979(13) 0.51028(10) 0.0466(5) Uani 1 1 d .
C20 C 0.4041(4) 0.07424(16) 0.53017(11) 0.0584(6) Uani 1 1 d .
H20 H 0.4951 0.1032 0.5047 0.070 Uiso 1 1 calc R
C21 C 0.4778(5) 0.0554(2) 0.58777(13) 0.0747(8) Uani 1 1 d .
H21 H 0.6195 0.0715 0.6019 0.090 Uiso 1 1 calc R
C22 C 0.3419(6) 0.01263(18) 0.62455(13) 0.0785(9) Uani 1 1 d .
H22 H 0.3887 -0.0009 0.6639 0.094 Uiso 1 1 calc R
C23 C 0.1357(6) -0.00955(19) 0.60174(14) 0.0814(9) Uani 1 1 d .
H23 H 0.0431 -0.0389 0.6265 0.098 Uiso 1 1 calc R

loop_
_atom_site_aniso_label
_atom_site_aniso_U_11
_atom_site_aniso_U_22
_atom_site_aniso_U_33
_atom_site_aniso_U_23
_atom_site_aniso_U_13
_atom_site_aniso_U_12
Cl1 0.1089(7) 0.0792(5) 0.1076(6) 0.0419(5) 0.0198(5) -0.0042(5)
O1 0.0577(12) 0.1006(16) 0.0797(13) -0.0023(12) 0.0090(10) -0.0106(11)
O2 0.1221(19) 0.138(2) 0.0428(10) -0.0112(11) 0.0047(12) -0.0074(17)
O3 0.0697(12) 0.0920(14) 0.0730(12) -0.0111(10) 0.0033(10) 0.0296(12)
O4 0.0485(9) 0.0630(11) 0.0665(10) 0.0000(8) -0.0036(8) -0.0181(8)
N1 0.0751(16) 0.0549(12) 0.0423(11) -0.0126(9) 0.0070(10) -0.0026(11)
N2 0.0704(14) 0.0677(14) 0.0629(13) 0.0115(11) 0.0062(12) -0.0145(12)
C1 0.365(18) 0.109(6) 0.60(2) -0.046(10) -0.071(19) -0.022(9)
C2 0.415(19) 0.073(4) 0.462(17) -0.056(7) -0.001(17) -0.035(7)
C3 0.396(16) 0.090(4) 0.271(9) -0.028(5) 0.009(10) -0.077(7)
C4 0.296(10) 0.067(3) 0.175(5) 0.001(3) -0.008(6) 0.051(4)
C5 0.164(4) 0.0519(18) 0.114(3) -0.0075(17) -0.013(3) 0.026(2)
C6 0.092(2) 0.0484(14) 0.0705(16) -0.0147(12) 0.0067(15) 0.0014(14)
C7 0.0526(13) 0.0450(12) 0.0493(12) -0.0087(10) 0.0007(10) -0.0025(10)
C8 0.0408(12) 0.0444(12) 0.0506(12) -0.0023(10) 0.0011(10) -0.0054(10)
C9 0.0402(11) 0.0434(11) 0.0443(11) -0.0052(9) -0.0021(9) -0.0034(10)
C10 0.0398(11) 0.0503(13) 0.0451(12) -0.0041(10) -0.0030(9) -0.0017(10)
C11 0.0513(13) 0.0506(13) 0.0463(12) -0.0088(10) -0.0050(10) -0.0081(10)
C12 0.0458(12) 0.0508(13) 0.0394(10) -0.0035(9) 0.0009(10) 0.0065(10)
C13 0.0482(13) 0.0527(13) 0.0565(13) 0.0031(11) -0.0034(11) 0.0001(11)
C14 0.0558(15) 0.0584(15) 0.0739(17) 0.0037(13) 0.0050(13) -0.0053(13)
C15 0.0718(18) 0.0609(15) 0.0603(15) 0.0114(12) 0.0178(14) 0.0025(14)
C16 0.0762(19) 0.0812(19) 0.0560(16) 0.0221(15) -0.0067(14) 0.0091(16)
C17 0.0548(14) 0.0685(17) 0.0547(14) 0.0070(13) -0.0081(11) -0.0045(13)
C18 0.0518(14) 0.0521(14) 0.0503(13) -0.0059(10) 0.0023(11) -0.0013(12)
C19 0.0495(13) 0.0431(11) 0.0473(12) 0.0011(9) 0.0043(10) -0.0022(11)
C20 0.0506(14) 0.0720(16) 0.0524(14) 0.0091(12) -0.0015(11) -0.0086(13)
C21 0.0659(17) 0.096(2) 0.0619(17) 0.0054(16) -0.0132(13) -0.0034(17)
C22 0.091(2) 0.091(2) 0.0532(15) 0.0187(15) -0.0095(16) 0.0007(19)
C23 0.092(2) 0.085(2) 0.0677(17) 0.0294(16) 0.0105(18) -0.0095(19)

loop_
_atom_type_symbol
_atom_type_description
_atom_type_scat_dispersion_real
_atom_type_scat_dispersion_imag
_atom_type_scat_source
C C 0.0033 0.0016 'International Tables Vol C Tables 4.2.6.8 and 6.1.1.4'
H H 0.0000 0.0000 'International Tables Vol C Tables 4.2.6.8 and 6.1.1.4'
N N 0.0061 0.0033 'International Tables Vol C Tables 4.2.6.8 and 6.1.1.4'
O O 0.0106 0.0060 'International Tables Vol C Tables 4.2.6.8 and 6.1.1.4'
Cl Cl 0.1484 0.1585 'International Tables Vol C Tables 4.2.6.8 and 6.1.1.4'

loop_
_geom_angle_atom_site_label_1
_geom_angle_atom_site_label_2
_geom_angle_atom_site_label_3
_geom_angle
C8 O4 H4 109.5
O1 N1 O2 123.9(2)
O1 N1 C11 119.8(2)
O2 N1 C11 116.3(2)
C19 N2 C23 117.6(2)
C2 C1 H1A 109.5
C2 C1 H1B 109.5
H1A C1 H1B 109.5
C2 C1 H1C 109.5
H1A C1 H1C 109.5
H1B C1 H1C 109.5
C1 C2 C3 101.8(11)
C1 C2 H2A 111.4
C3 C2 H2A 111.4
C1 C2 H2B 111.4
C3 C2 H2B 111.4
H2A C2 H2B 109.3
C4 C3 C2 106.3(10)
C4 C3 H3A 110.5
C2 C3 H3A 110.5
C4 C3 H3B 110.5
C2 C3 H3B 110.5
H3A C3 H3B 108.7
C3 C4 C5 117.6(7)
C3 C4 H4A 107.9
C5 C4 H4A 107.9
C3 C4 H4B 107.9
C5 C4 H4B 107.9
H4A C4 H4B 107.2
C4 C5 C6 113.0(4)
C4 C5 H5A 109.0
C6 C5 H5A 109.0
C4 C5 H5B 109.0
C6 C5 H5B 109.0
H5A C5 H5B 107.8
C5 C6 C7 114.2(3)
C5 C6 H6A 108.7
C7 C6 H6A 108.7
C5 C6 H6B 108.7
C7 C6 H6B 108.7
H6A C6 H6B 107.6
C11 C7 C6 112.3(2)
C11 C7 C8 103.08(18)
C6 C7 C8 117.1(2)
C11 C7 H7 108.0
C6 C7 H7 108.0
C8 C7 H7 108.0
O4 C8 C19 109.86(18)
O4 C8 C7 109.81(18)
C19 C8 C7 115.35(18)
O4 C8 C9 106.31(18)
C19 C8 C9 113.17(17)
C7 C8 C9 101.76(17)
C18 C9 C10 114.9(2)
C18 C9 C8 110.57(18)
C10 C9 C8 104.64(16)
C18 C9 H9 108.9
C10 C9 H9 108.9
C8 C9 H9 108.9
C12 C10 C9 115.57(18)
C12 C10 C11 117.49(18)
C9 C10 C11 104.03(18)
C12 C10 H10 106.3
C9 C10 H10 106.3
C11 C10 H10 106.3
N1 C11 C7 111.7(2)
N1 C11 C10 111.64(18)
C7 C11 C10 107.76(17)
N1 C11 H11 108.5
C7 C11 H11 108.5
C10 C11 H11 108.5
C13 C12 C17 117.7(2)
C13 C12 C10 123.0(2)
C17 C12 C10 119.3(2)
C12 C13 C14 121.6(2)
C12 C13 H13 119.2
C14 C13 H13 119.2
C15 C14 C13 118.3(3)
C15 C14 H14 120.8
C13 C14 H14 120.8
C16 C15 C14 121.7(3)
C16 C15 Cl1 119.5(2)
C14 C15 Cl1 118.8(2)
C15 C16 C17 119.3(3)
C15 C16 H16 120.4
C17 C16 H16 120.4
C16 C17 C12 121.3(3)
C16 C17 H17 119.4
C12 C17 H17 119.4
O3 C18 C9 125.5(2)
O3 C18 H18 117.3
C9 C18 H18 117.3
N2 C19 C20 122.1(2)
N2 C19 C8 115.1(2)
C20 C19 C8 122.8(2)
C21 C20 C19 119.2(2)
C21 C20 H20 120.4
C19 C20 H20 120.4
C20 C21 C22 119.6(3)
C20 C21 H21 120.2
C22 C21 H21 120.2
C23 C22 C21 117.9(3)
C23 C22 H22 121.1
C21 C22 H22 121.1
N2 C23 C22 123.5(3)
N2 C23 H23 118.2
C22 C23 H23 118.2

loop_
_geom_bond_atom_site_label_1
_geom_bond_atom_site_label_2
_geom_bond_distance
Cl1 C15 1.750(3)
O1 N1 1.205(3)
O2 N1 1.208(3)
O3 C18 1.192(3)
O4 C8 1.425(3)
O4 H4 0.8200
N1 C11 1.511(3)
N2 C19 1.326(3)
N2 C23 1.346(4)
C1 C2 1.350(14)
C1 H1A 0.9600
C1 H1B 0.9600
C1 H1C 0.9600
C2 C3 1.657(11)
C2 H2A 0.9700
C2 H2B 0.9700
C3 C4 1.337(11)
C3 H3A 0.9700
C3 H3B 0.9700
C4 C5 1.517(6)
C4 H4A 0.9700
C4 H4B 0.9700
C5 C6 1.530(5)
C5 H5A 0.9700
C5 H5B 0.9700
C6 C7 1.532(3)
C6 H6A 0.9700
C6 H6B 0.9700
C7 C11 1.526(3)
C7 C8 1.535(3)
C7 H7 0.9800
C8 C19 1.514(3)
C8 C9 1.551(3)
C9 C18 1.493(3)
C9 C10 1.528(3)
C9 H9 0.9800
C10 C12 1.516(3)
C10 C11 1.558(3)
C10 H10 0.9800
C11 H11 0.9800
C12 C13 1.374(3)
C12 C17 1.390(3)
C13 C14 1.396(4)
C13 H13 0.9300
C14 C15 1.371(4)
C14 H14 0.9300
C15 C16 1.356(4)
C16 C17 1.383(4)
C16 H16 0.9300
C17 H17 0.9300
C18 H18 0.9300
C19 C20 1.375(3)
C20 C21 1.366(4)
C20 H20 0.9300
C21 C22 1.368(4)
C21 H21 0.9300
C22 C23 1.362(5)
C22 H22 0.9300
C23 H23 0.9300
